data_2217176
loop_
_publ_author_name
'Du, Jian-Long'
'Zhang, Shu-Ming'

_publ_section_title
;
 Bis[\m-2,3-bis(imidazol-1-ylmethyl)quinoxaline]disilver(I)
 bis(tetrafluoridoborate)
;
_journal_coeditor_code LH2577
_journal_issue 1
_journal_name_full 'Acta Crystallographica Section E'
_journal_page_first m181
_journal_page_last m181
_journal_paper_doi 10.1107/S1600536807066019
_journal_volume 64
_journal_year 2008
_chemical_formula_iupac '[Ag2 (C16 H14 N6)2] (B F4)2'
_chemical_formula_moiety 'C32 H28 Ag2 N12 2+, 2(B F4 -)'
_chemical_formula_sum 'C32 H28 Ag2 B2 F8 N12'
_chemical_formula_weight 970.02
_chemical_name_systematic
;
Bis[\m-2,3-bis(imidazol-1-ylmethyl)quinoxaline]disilver(I)
bis(tetrafluoridoborate)
;
_space_group_IT_number 2
_symmetry_cell_setting triclinic
_symmetry_space_group_name_Hall '-P 1'
_symmetry_space_group_name_H-M 'P -1'
_atom_sites_solution_hydrogens geom
_atom_sites_solution_primary direct
_atom_sites_solution_secondary difmap
_audit_creation_method SHELXL97
_cell_angle_alpha 76.350(4)
_cell_angle_beta 76.603(4)
_cell_angle_gamma 73.208(4)
_cell_formula_units_Z 1
_cell_length_a 8.5398(19)
_cell_length_b 9.311(2)
_cell_length_c 12.104(3)
_cell_measurement_reflns_used 1538
_cell_measurement_temperature 293(2)
_cell_measurement_theta_max 23.8790
_cell_measurement_theta_min 2.3232
_cell_volume 881.4(4)
_computing_cell_refinement 'SAINT (Bruker, 1998)'
_computing_data_collection 'SMART (Bruker, 1998)'
_computing_data_reduction 'SAINT (Bruker, 1998)'
_computing_molecular_graphics 'SHELXTL (Bruker, 1998)'
_computing_publication_material 'SHELXTL (Bruker, 1998)'
_computing_structure_refinement 'SHELXL97 (Sheldrick, 1997)'
_computing_structure_solution 'SHELXS97 (Sheldrick, 1997)'
_diffrn_ambient_temperature 293(2)
_diffrn_measured_fraction_theta_full 0.982
_diffrn_measured_fraction_theta_max 0.982
_diffrn_measurement_device_type 'Bruker SMART 1000 CCD area-detector'
_diffrn_measurement_method '\f and \w'
_diffrn_radiation_monochromator graphite
_diffrn_radiation_source 'fine-focus sealed tube'
_diffrn_radiation_type MoK\a
_diffrn_radiation_wavelength 0.71073
_diffrn_reflns_av_R_equivalents 0.0228
_diffrn_reflns_av_sigmaI/netI 0.0618
_diffrn_reflns_limit_h_max 10
_diffrn_reflns_limit_h_min -10
_diffrn_reflns_limit_k_max 10
_diffrn_reflns_limit_k_min -11
_diffrn_reflns_limit_l_max 15
_diffrn_reflns_limit_l_min -11
_diffrn_reflns_number 5006
_diffrn_reflns_theta_full 26.41
_diffrn_reflns_theta_max 26.41
_diffrn_reflns_theta_min 1.76
_diffrn_standards_number 0
_exptl_absorpt_coefficient_mu 1.199
_exptl_absorpt_correction_T_max 0.8313
_exptl_absorpt_correction_T_min 0.7955
_exptl_absorpt_correction_type multi-scan
_exptl_absorpt_process_details '(SADABS; Bruker, 1998)'
_exptl_crystal_colour colorless
_exptl_crystal_density_diffrn 1.827
_exptl_crystal_density_method 'not measured'
_exptl_crystal_description block
_exptl_crystal_F_000 480
_exptl_crystal_size_max 0.20
_exptl_crystal_size_mid 0.18
_exptl_crystal_size_min 0.16
_refine_diff_density_max 0.614
_refine_diff_density_min -0.470
_refine_ls_extinction_method none
_refine_ls_goodness_of_fit_ref 0.998
_refine_ls_hydrogen_treatment constr
_refine_ls_matrix_type full
_refine_ls_number_parameters 253
_refine_ls_number_reflns 3556
_refine_ls_number_restraints 0
_refine_ls_restrained_S_all 0.998
_refine_ls_R_factor_all 0.0874
_refine_ls_R_factor_gt 0.0458
_refine_ls_shift/su_max 0.001
_refine_ls_shift/su_mean 0.000
_refine_ls_structure_factor_coef Fsqd
_refine_ls_weighting_details 'calc w=1/[\s^2^(Fo^2^)+(0.0389P)^2^+1.1091P] where P=(Fo^2^+2Fc^2^)/3'
_refine_ls_weighting_scheme calc
_refine_ls_wR_factor_gt 0.0906
_refine_ls_wR_factor_ref 0.1080
_reflns_number_gt 2326
_reflns_number_total 3556
_reflns_threshold_expression I>2\s(I)
_cod_data_source_file lh2577.cif
_cod_data_source_block I
_cod_depositor_comments
;
The following automatic conversions were performed:
'_symmetry_cell_setting' value 'Triclinic' changed to 'triclinic'
according to '/home/saulius/struct/CIF-dictionaries/cif_core.dic'
dictionary named 'cif_core.dic' version 2.4.1 from 2010-06-29.

Automatic conversion script
Id: cif_fix_enum 1527 2010-12-29 10:47:43Z saulius 

The following automatic conversions were performed:

'_symmetry_cell_setting' value 'Triclinic' changed to 'triclinic'
according to /home/saulius/struct/CIF-dictionaries/cif_core.dic
dictionary named 'cif_core.dic' version 2.4.1 from 2010-06-29.

Automatic conversion script
Id: cif_fix_values 1715 2011-07-08 13:25:40Z adriana 
;
_cod_database_code 2217176
_cod_database_fobs_code 2217176

loop_
_symmetry_equiv_pos_as_xyz
'x, y, z'
'-x, -y, -z'

loop_
_atom_site_type_symbol
_atom_site_label
_atom_site_fract_x
_atom_site_fract_y
_atom_site_fract_z
_atom_site_U_iso_or_equiv
_atom_site_adp_type
_atom_site_calc_flag
_atom_site_refinement_flags
_atom_site_occupancy
Ag Ag1 0.19306(5) -0.02219(5) -0.09278(4) 0.05500(18) Uani d . 1
N N1 0.2915(5) 0.1119(5) -0.0225(3) 0.0468(11) Uani d . 1
N N2 0.3706(5) 0.2045(4) 0.1003(3) 0.0396(10) Uani d . 1
N N3 0.5399(5) -0.0159(5) 0.3042(3) 0.0401(10) Uani d . 1
N N4 0.2569(5) -0.0400(5) 0.4717(3) 0.0405(10) Uani d . 1
N N5 0.0162(4) 0.2173(4) 0.2876(3) 0.0375(9) Uani d . 1
N N6 -0.0997(5) 0.1574(5) 0.1666(3) 0.0406(10) Uani d . 1
C C1 0.3174(6) 0.0900(6) 0.0840(4) 0.0386(11) Uani d . 1
H H1A 0.3010 0.0061 0.1406 0.046 Uiso calc R 1
C C2 0.3313(8) 0.2453(7) -0.0763(5) 0.0663(17) Uani d . 1
H H2A 0.3255 0.2896 -0.1531 0.080 Uiso calc R 1
C C3 0.3806(8) 0.3042(7) -0.0024(5) 0.0647(17) Uani d . 1
H H3A 0.4146 0.3944 -0.0181 0.078 Uiso calc R 1
C C4 0.4059(6) 0.2277(6) 0.2072(4) 0.0429(12) Uani d . 1
H H4A 0.3248 0.3162 0.2323 0.051 Uiso calc R 1
H H4B 0.5149 0.2479 0.1919 0.051 Uiso calc R 1
C C5 0.4007(6) 0.0904(5) 0.3025(4) 0.0368(11) Uani d . 1
C C6 0.5423(6) -0.1396(5) 0.3899(4) 0.0385(12) Uani d . 1
C C7 0.6913(6) -0.2570(6) 0.3952(5) 0.0484(13) Uani d . 1
H H7A 0.7858 -0.2494 0.3399 0.058 Uiso calc R 1
C C8 0.6947(7) -0.3806(6) 0.4817(5) 0.0511(14) Uani d . 1
H H8A 0.7916 -0.4584 0.4842 0.061 Uiso calc R 1
C C9 0.5553(7) -0.3927(6) 0.5666(5) 0.0526(15) Uani d . 1
H H9A 0.5607 -0.4773 0.6259 0.063 Uiso calc R 1
C C10 0.4105(7) -0.2807(6) 0.5633(5) 0.0496(14) Uani d . 1
H H10A 0.3177 -0.2901 0.6198 0.060 Uiso calc R 1
C C11 0.4018(6) -0.1520(5) 0.4748(4) 0.0398(12) Uani d . 1
C C12 0.2574(6) 0.0785(5) 0.3867(4) 0.0366(11) Uani d . 1
C C13 0.0938(6) 0.2008(6) 0.3887(4) 0.0444(13) Uani d . 1
H H13A 0.0175 0.1747 0.4588 0.053 Uiso calc R 1
H H13B 0.1138 0.2977 0.3900 0.053 Uiso calc R 1
C C14 -0.0340(6) 0.1069(5) 0.2612(4) 0.0393(11) Uani d . 1
H H14A -0.0237 0.0085 0.3039 0.047 Uiso calc R 1
C C15 -0.0222(6) 0.3462(6) 0.2053(5) 0.0490(13) Uani d . 1
H H15A -0.0029 0.4408 0.2011 0.059 Uiso calc R 1
C C16 -0.0935(6) 0.3070(6) 0.1324(5) 0.0512(14) Uani d . 1
H H16A -0.1327 0.3720 0.0681 0.061 Uiso calc R 1
B B1 0.1799(10) 0.6832(8) 0.2227(7) 0.0602(19) Uani d . 1
F F1 0.2917(7) 0.5925(6) 0.1565(6) 0.162(2) Uani d . 1
F F2 0.2537(7) 0.7599(6) 0.2651(5) 0.1363(19) Uani d . 1
F F3 0.1090(6) 0.5843(5) 0.3089(4) 0.1135(15) Uani d . 1
F F4 0.0645(7) 0.7784(6) 0.1667(5) 0.158(2) Uani d . 1

loop_
_atom_site_aniso_label
_atom_site_aniso_U_11
_atom_site_aniso_U_22
_atom_site_aniso_U_33
_atom_site_aniso_U_12
_atom_site_aniso_U_13
_atom_site_aniso_U_23
Ag1 0.0564(3) 0.0600(3) 0.0593(3) -0.0085(2) -0.0270(2) -0.0223(2)
N1 0.052(3) 0.053(3) 0.039(2) -0.010(2) -0.013(2) -0.012(2)
N2 0.046(2) 0.037(2) 0.041(2) -0.0140(19) -0.0130(19) -0.0062(19)
N3 0.040(2) 0.045(3) 0.042(2) -0.011(2) -0.0138(19) -0.013(2)
N4 0.045(2) 0.043(2) 0.036(2) -0.006(2) -0.0160(19) -0.0107(19)
N5 0.036(2) 0.037(2) 0.043(2) -0.0073(18) -0.0128(18) -0.0086(19)
N6 0.038(2) 0.045(3) 0.042(2) -0.009(2) -0.0150(19) -0.0063(19)
C1 0.041(3) 0.039(3) 0.037(3) -0.013(2) -0.006(2) -0.007(2)
C2 0.102(5) 0.068(4) 0.037(3) -0.034(4) -0.023(3) 0.004(3)
C3 0.100(5) 0.058(4) 0.044(3) -0.044(4) -0.016(3) 0.009(3)
C4 0.047(3) 0.041(3) 0.048(3) -0.016(2) -0.012(2) -0.013(2)
C5 0.040(3) 0.035(3) 0.041(3) -0.010(2) -0.020(2) -0.006(2)
C6 0.042(3) 0.038(3) 0.041(3) -0.004(2) -0.019(2) -0.014(2)
C7 0.044(3) 0.050(3) 0.053(3) -0.002(3) -0.018(3) -0.015(3)
C8 0.053(3) 0.038(3) 0.069(4) 0.004(3) -0.031(3) -0.020(3)
C9 0.070(4) 0.036(3) 0.057(3) -0.006(3) -0.035(3) -0.005(2)
C10 0.054(3) 0.047(3) 0.049(3) -0.006(3) -0.019(3) -0.010(3)
C11 0.043(3) 0.041(3) 0.041(3) 0.000(2) -0.020(2) -0.019(2)
C12 0.040(3) 0.039(3) 0.037(3) -0.007(2) -0.017(2) -0.014(2)
C13 0.043(3) 0.046(3) 0.047(3) 0.000(2) -0.018(2) -0.018(2)
C14 0.040(3) 0.034(3) 0.042(3) -0.004(2) -0.010(2) -0.006(2)
C15 0.054(3) 0.031(3) 0.063(4) -0.006(2) -0.027(3) 0.000(3)
C16 0.056(3) 0.043(3) 0.055(3) -0.009(3) -0.031(3) 0.006(3)
B1 0.074(5) 0.035(4) 0.072(5) -0.012(4) -0.025(4) -0.002(3)
F1 0.146(5) 0.094(4) 0.223(6) -0.029(3) 0.056(4) -0.072(4)
F2 0.184(5) 0.103(4) 0.162(5) -0.071(4) -0.066(4) -0.022(3)
F3 0.114(3) 0.109(4) 0.120(4) -0.053(3) -0.038(3) 0.024(3)
F4 0.170(5) 0.121(4) 0.154(5) 0.030(4) -0.099(4) 0.016(3)

loop_
_atom_type_symbol
_atom_type_description
_atom_type_scat_dispersion_real
_atom_type_scat_dispersion_imag
_atom_type_scat_source
C C 0.0033 0.0016 'International Tables Vol C Tables 4.2.6.8 and 6.1.1.4'
Ag Ag -0.8971 1.1015 'International Tables Vol C Tables 4.2.6.8 and 6.1.1.4'
B B 0.0013 0.0007 'International Tables Vol C Tables 4.2.6.8 and 6.1.1.4'
F F 0.0171 0.0103 'International Tables Vol C Tables 4.2.6.8 and 6.1.1.4'
N N 0.0061 0.0033 'International Tables Vol C Tables 4.2.6.8 and 6.1.1.4'
H H 0.0000 0.0000 'International Tables Vol C Tables 4.2.6.8 and 6.1.1.4'

loop_
_geom_angle_atom_site_label_1
_geom_angle_atom_site_label_2
_geom_angle_atom_site_label_3
_geom_angle_site_symmetry_1
_geom_angle_site_symmetry_3
_geom_angle
_geom_angle_publ_flag
N1 Ag1 N6 . 2 178.55(16) yes
N1 Ag1 Ag1 . 2 97.02(11) ?
N6 Ag1 Ag1 2 2 84.42(11) ?
C1 N1 C2 . . 105.7(4) ?
C1 N1 Ag1 . . 127.6(4) ?
C2 N1 Ag1 . . 126.6(3) ?
C1 N2 C3 . . 107.0(4) ?
C1 N2 C4 . . 128.5(4) ?
C3 N2 C4 . . 124.4(4) ?
C5 N3 C6 . . 117.6(4) ?
C12 N4 C11 . . 117.1(4) ?
C14 N5 C15 . . 107.3(4) ?
C14 N5 C13 . . 125.3(4) ?
C15 N5 C13 . . 127.4(4) ?
C14 N6 C16 . . 106.0(4) ?
C14 N6 Ag1 . 2 123.6(3) ?
C16 N6 Ag1 . 2 130.3(3) ?
N1 C1 N2 . . 111.2(4) ?
N1 C1 H1A . . 124.4 ?
N2 C1 H1A . . 124.4 ?
C3 C2 N1 . . 110.2(5) ?
C3 C2 H2A . . 124.9 ?
N1 C2 H2A . . 124.9 ?
C2 C3 N2 . . 106.0(5) ?
C2 C3 H3A . . 127.0 ?
N2 C3 H3A . . 127.0 ?
N2 C4 C5 . . 111.8(4) ?
N2 C4 H4A . . 109.3 ?
C5 C4 H4A . . 109.3 ?
N2 C4 H4B . . 109.3 ?
C5 C4 H4B . . 109.3 ?
H4A C4 H4B . . 107.9 ?
N3 C5 C12 . . 121.8(4) ?
N3 C5 C4 . . 115.6(4) ?
C12 C5 C4 . . 122.6(4) ?
N3 C6 C11 . . 121.2(4) ?
N3 C6 C7 . . 119.3(5) ?
C11 C6 C7 . . 119.5(5) ?
C8 C7 C6 . . 119.5(5) ?
C8 C7 H7A . . 120.2 ?
C6 C7 H7A . . 120.2 ?
C7 C8 C9 . . 121.1(5) ?
C7 C8 H8A . . 119.5 ?
C9 C8 H8A . . 119.5 ?
C10 C9 C8 . . 120.4(5) ?
C10 C9 H9A . . 119.8 ?
C8 C9 H9A . . 119.8 ?
C9 C10 C11 . . 120.2(5) ?
C9 C10 H10A . . 119.9 ?
C11 C10 H10A . . 119.9 ?
N4 C11 C6 . . 120.5(5) ?
N4 C11 C10 . . 120.1(5) ?
C6 C11 C10 . . 119.3(4) ?
N4 C12 C5 . . 121.7(4) ?
N4 C12 C13 . . 114.8(4) ?
C5 C12 C13 . . 123.4(4) ?
N5 C13 C12 . . 112.3(3) ?
N5 C13 H13A . . 109.2 ?
C12 C13 H13A . . 109.2 ?
N5 C13 H13B . . 109.2 ?
C12 C13 H13B . . 109.2 ?
H13A C13 H13B . . 107.9 ?
N6 C14 N5 . . 110.7(4) ?
N6 C14 H14A . . 124.6 ?
N5 C14 H14A . . 124.6 ?
C16 C15 N5 . . 105.9(5) ?
C16 C15 H15A . . 127.1 ?
N5 C15 H15A . . 127.1 ?
C15 C16 N6 . . 110.1(4) ?
C15 C16 H16A . . 125.0 ?
N6 C16 H16A . . 125.0 ?
F4 B1 F2 . . 110.1(6) ?
F4 B1 F1 . . 112.2(7) ?
F2 B1 F1 . . 110.3(7) ?
F4 B1 F3 . . 109.3(7) ?
F2 B1 F3 . . 111.0(6) ?
F1 B1 F3 . . 103.8(6) ?

loop_
_geom_bond_atom_site_label_1
_geom_bond_atom_site_label_2
_geom_bond_site_symmetry_2
_geom_bond_distance
_geom_bond_publ_flag
Ag1 N1 . 2.105(4) yes
Ag1 N6 2 2.112(4) yes
Ag1 Ag1 2 3.5081(11) ?
N1 C1 . 1.317(5) ?
N1 C2 . 1.357(7) ?
N2 C1 . 1.342(6) ?
N2 C3 . 1.367(7) ?
N2 C4 . 1.471(5) ?
N3 C5 . 1.309(6) ?
N3 C6 . 1.355(6) ?
N4 C12 . 1.319(6) ?
N4 C11 . 1.370(6) ?
N5 C14 . 1.348(6) ?
N5 C15 . 1.378(6) ?
N5 C13 . 1.479(5) ?
N6 C14 . 1.319(5) ?
N6 C16 . 1.369(6) ?
N6 Ag1 2 2.112(4) ?
C1 H1A . 0.9300 ?
C2 C3 . 1.348(7) ?
C2 H2A . 0.9300 ?
C3 H3A . 0.9300 ?
C4 C5 . 1.510(7) ?
C4 H4A . 0.9700 ?
C4 H4B . 0.9700 ?
C5 C12 . 1.413(7) ?
C6 C11 . 1.400(7) ?
C6 C7 . 1.421(7) ?
C7 C8 . 1.359(8) ?
C7 H7A . 0.9300 ?
C8 C9 . 1.393(8) ?
C8 H8A . 0.9300 ?
C9 C10 . 1.370(7) ?
C9 H9A . 0.9300 ?
C10 C11 . 1.403(7) ?
C10 H10A . 0.9300 ?
C12 C13 . 1.525(6) ?
C13 H13A . 0.9700 ?
C13 H13B . 0.9700 ?
C14 H14A . 0.9300 ?
C15 C16 . 1.346(7) ?
C15 H15A . 0.9300 ?
C16 H16A . 0.9300 ?
B1 F4 . 1.318(8) ?
B1 F2 . 1.324(8) ?
B1 F1 . 1.328(8) ?
B1 F3 . 1.370(8) ?

loop_
_geom_torsion_atom_site_label_1
_geom_torsion_atom_site_label_2
_geom_torsion_atom_site_label_3
_geom_torsion_atom_site_label_4
_geom_torsion_site_symmetry_1
_geom_torsion
Ag1 Ag1 N1 C1 2 60.4(4)
Ag1 Ag1 N1 C2 2 -114.9(5)
C2 N1 C1 N2 . 0.5(6)
Ag1 N1 C1 N2 . -175.5(3)
C3 N2 C1 N1 . -0.6(6)
C4 N2 C1 N1 . 176.8(4)
C1 N1 C2 C3 . -0.2(7)
Ag1 N1 C2 C3 . 175.9(4)
N1 C2 C3 N2 . -0.2(7)
C1 N2 C3 C2 . 0.5(6)
C4 N2 C3 C2 . -177.1(5)
C1 N2 C4 C5 . 8.8(7)
C3 N2 C4 C5 . -174.2(5)
C6 N3 C5 C12 . 0.2(6)
C6 N3 C5 C4 . 178.4(4)
N2 C4 C5 N3 . 86.7(5)
N2 C4 C5 C12 . -95.2(5)
C5 N3 C6 C11 . -1.1(6)
C5 N3 C6 C7 . -179.6(4)
N3 C6 C7 C8 . 179.4(4)
C11 C6 C7 C8 . 0.8(7)
C6 C7 C8 C9 . -1.3(7)
C7 C8 C9 C10 . 1.2(8)
C8 C9 C10 C11 . -0.7(7)
C12 N4 C11 C6 . -0.7(6)
C12 N4 C11 C10 . 179.5(4)
N3 C6 C11 N4 . 1.3(6)
C7 C6 C11 N4 . 179.8(4)
N3 C6 C11 C10 . -178.8(4)
C7 C6 C11 C10 . -0.3(6)
C9 C10 C11 N4 . -179.9(4)
C9 C10 C11 C6 . 0.3(7)
C11 N4 C12 C5 . -0.1(6)
C11 N4 C12 C13 . -179.0(4)
N3 C5 C12 N4 . 0.4(7)
C4 C5 C12 N4 . -177.7(4)
N3 C5 C12 C13 . 179.1(4)
C4 C5 C12 C13 . 1.1(6)
C14 N5 C13 C12 . 61.3(6)
C15 N5 C13 C12 . -120.5(5)
N4 C12 C13 N5 . -115.4(5)
C5 C12 C13 N5 . 65.7(6)
C16 N6 C14 N5 . -1.0(5)
Ag1 N6 C14 N5 2 179.5(3)
C15 N5 C14 N6 . 0.8(5)
C13 N5 C14 N6 . 179.3(4)
C14 N5 C15 C16 . -0.3(6)
C13 N5 C15 C16 . -178.8(4)
N5 C15 C16 N6 . -0.3(6)
C14 N6 C16 C15 . 0.8(6)
Ag1 N6 C16 C15 2 -179.7(3)
